data_2005935
loop_
_publ_author_name
'Lu, T.-H.'
'Tahirov, T. H.'
'Shu, K.'
'Chung, C.-S.'

_publ_section_title
;
 Copper(II) and Nickel(II) Complexes of
 4-Methyl-4,7-diazadecane-1,10-diamine
;
_journal_issue 2
_journal_name_full 'Acta Crystallographica Section C'
_journal_page_first 204
_journal_page_last 206
_journal_paper_doi 10.1107/S0108270196006129
_journal_volume 53
_journal_year 1997
_chemical_formula_sum 'C9 H24 Cl2 Cu N4 O8'
_chemical_formula_weight 450.76
_space_group_IT_number 14
_symmetry_cell_setting monoclinic
_symmetry_space_group_name_Hall '-P 2yn'
_symmetry_space_group_name_H-M 'P 1 21/n 1'
_atom_type_scat_source IntTabIV
_cell_angle_alpha 90.
_cell_angle_beta 102.18(2)
_cell_angle_gamma 90.
_cell_formula_units_Z 4
_cell_length_a 8.781(1)
_cell_length_b 15.021(2)
_cell_length_c 13.452(3)
_cell_measurement_reflns_used 25
_cell_measurement_temperature 298(3)
_cell_measurement_theta_max 19.01
_cell_measurement_theta_min 8.65
_cell_volume 1734.4(5)
_diffrn_measurement_device 'Enraf-Nonius CAD-4'
_diffrn_measurement_method \q/2\q
_diffrn_radiation_type MoK\a
_diffrn_radiation_wavelength 0.71073
_diffrn_reflns_av_R_equivalents 0.028
_diffrn_reflns_limit_h_max 10
_diffrn_reflns_limit_h_min -10
_diffrn_reflns_limit_k_max 17
_diffrn_reflns_limit_k_min 0
_diffrn_reflns_limit_l_max 15
_diffrn_reflns_limit_l_min 0
_diffrn_reflns_number 3218
_diffrn_reflns_theta_max 25
_diffrn_standards_decay_% +-0.8
_diffrn_standards_interval_time 60
_diffrn_standards_number 3
_exptl_absorpt_coefficient_mu 1.62
_exptl_absorpt_correction_T_max 0.70
_exptl_absorpt_correction_T_min 0.59
_exptl_absorpt_correction_type 'empirical via \y scans (North, Phillips & Mathews, 1968)'
_exptl_crystal_colour blue--violet
_exptl_crystal_density_diffrn 1.726
_exptl_crystal_density_meas ?
_exptl_crystal_description rod
_exptl_crystal_size_max 0.34
_exptl_crystal_size_mid 0.31
_exptl_crystal_size_min 0.22
_refine_diff_density_max 0.65(8)
_refine_diff_density_min -0.56(8)
_refine_ls_extinction_coef '0.46(6) (length in mm)'
_refine_ls_extinction_method 'Zachariasen (1968)'
_refine_ls_goodness_of_fit_obs 1.19
_refine_ls_hydrogen_treatment refU
_refine_ls_number_parameters 278
_refine_ls_number_reflns 2601
_refine_ls_R_factor_obs 0.036
_refine_ls_shift/esd_max 0.740
_refine_ls_structure_factor_coef F
_refine_ls_weighting_details 'w = 1/[(F~o~)^2^+0.001|F~o~|^2^]'
_refine_ls_weighting_scheme calc
_refine_ls_wR_factor_obs 0.047
_reflns_number_observed 2601
_reflns_number_total 3048
_reflns_observed_criterion I>=1.5\s(I)
_cod_data_source_file hr1023.cif
_cod_data_source_block hr1023a
_cod_depositor_comments
;
The following automatic conversions were performed:

'_exptl_crystal_density_meas' value 'not measured' was changed to '?'
- the value is perceived as not measured.

Automatic conversion script
Id: cif_fix_values 3008 2015-01-20 13:52:24Z robertas 

The following automatic conversions were performed:

'_refine_ls_weighting_scheme' value '1/[(F~o~)^2^+0.001|F~o~|^2^]'
was changed to 'calc'. New tag '_refine_ls_weighting_details' was
created. The value of the new tag was set to 'w =
1/[(F~o~)^2^+0.001|F~o~|^2^]'.

Automatic conversion script
Id: cif_fix_values 3143 2015-03-26 13:38:13Z robertas 
;
_cod_original_sg_symbol_H-M 'P 21/n'
_cod_database_code 2005935

loop_
_symmetry_equiv_pos_as_xyz
x,y,z
1/2+x,1/2-y,1/2+z
-x,-y,-z
1/2-x,1/2+y,1/2-z

loop_
_atom_site_label
_atom_site_fract_x
_atom_site_fract_y
_atom_site_fract_z
_atom_site_B_iso_or_equiv
Cu .19028(4) .74112(2) .08825(3) 2.199(15)
Cl(1) -.13831(9) .73150(5) -.12521(5) 3.14(3)
Cl(2) .89522(10) -.01196(5) .20308(7) 3.63(3)
O(1) -.0072(3) .6850(2) -.06687(18) 4.77(12)
O(2) -.1180(4) .7434(2) -.2260(2) 6.41(18)
O(3) -.2766(3) .6825(3) -.1268(3) 6.85(17)
O(4) -.1530(4) .8137(3) -.0778(3) 7.56(18)
O(5) .8523(14) .0781(7) .1909(7) 6.4(4)
O(5') .802(5) .062(2) .163(2) 5.1(13)
O(6) 1.0639(11) -.0116(6) .2202(7) 6.1(3)
O(6') 1.036(3) -.042(3) .243(3) 6.1(13)
O(7) .8479(6) -.0575(4) .1058(4) 7.2(3)
O(7') .814(3) -.0843(19) .1624(16) 8.1(13)
O(8) .8362(12) -.0491(7) .2755(7) 13.1(7)
O(8') .8600(19) -.0218(17) .3117(13) 3.9(7)
N(1) .0089(3) .75297(17) .1588(2) 3.05(11)
N(2) .2265(3) .61191(16) .12696(19) 2.74(10)
N(3) .3810(3) .72750(17) .02298(19) 2.75(10)
N(4) .1782(3) .87185(17) .0551(2) 3.19(12)
C(1) -.0913(4) .6751(3) .1674(2) 3.58(15)
C(2) .0011(4) .5947(3) .2099(3) 4.23(16)
C(3) .0944(4) .5550(2) .1376(3) 4.03(15)
C(4) .3171(4) .5737(2) .0550(3) 3.57(15)
C(5) .4460(4) .6374(2) .0524(3) 3.71(15)
C(6) .3333(4) .7318(3) -.0900(2) 3.80(15)
C(7) .5037(4) .7958(3) .0609(3) 3.64(14)
C(8) .4525(4) .8909(3) .0378(3) 4.25(16)
C(9) .3255(4) .9221(2) .0900(3) 4.03(16)
H(N11) 0.052 .774 .233 6.5(11)
H(N12) -.053 .803 .123 4.9(9)
H(N2) .292 .615 .198 4.1(8)
H(N41) .137 .877 -.017 6.8(12)
H(N42) .110 .913 .085 8.8(14)
H(1) -.148 .664 .100 2.7(6)
H(2) -.163 .691 .212 3.3(7)
H(3) -.071 .535 .220 5.6(10)
H(4) .073 .615 .275 6.1(10)
H(5) .010 .544 .066 5.8(10)
H(6) .131 .490 .159 4.7(8)
H(7) .348 .518 .073 4.5(8)
H(8) .240 .572 -.017 4.4(8)
H(9) .512 .625 -.002 4.5(8)
H(10) .515 .646 .123 4.2(8)
H(11) .278 .785 -.114 4.7(9)
H(12) .270 .674 -.121 6.5(11)
H(13) .426 .725 -.116 6.9(12)
H(14) .584 .785 .031 2.9(7)
H(15) .540 .787 .141 3.7(7)
H(16) .423 .893 -.037 3.8(8)
H(17) .550 .931 .065 9.2(16)
H(18) .360 .916 .170 5.4(9)
H(19) .289 .982 .082 4.7(9)

loop_
_geom_angle_atom_site_label_1
_geom_angle_atom_site_label_2
_geom_angle_atom_site_label_3
_geom_angle_site_symmetry_1
_geom_angle_site_symmetry_2
_geom_angle_site_symmetry_3
_geom_angle
_geom_angle_publ_flag
O(1) Cu O(2) . . 2_565 164.10(10) yes
O(1) Cu N(1) . . . 86.90(10) yes
O(1) Cu N(2) . . . 86.40(10) yes
O(1) Cu N(3) . . . 95.30(10) yes
O(1) Cu N(4) . . . 98.40(10) yes
O(2) Cu N(1) 2_565 . . 87.50(10) yes
O(2) Cu N(2) 2_565 . . 79.10(10) yes
O(2) Cu N(3) 2_565 . . 89.90(10) yes
O(2) Cu N(4) 2_565 . . 96.50(10) yes
N(1) Cu N(2) . . . 93.50(10) yes
N(1) Cu N(3) . . . 177.30(10) yes
N(1) Cu N(4) . . . 90.50(10) yes
N(2) Cu N(3) . . . 85.20(10) yes
N(2) Cu N(4) . . . 174.00(10) yes
N(3) Cu N(4) . . . 90.70(10) yes
Cu O(1) Cl(1) . . . 128.0(2) yes
Cu O(2) Cl(1) . 2_565 . 135.6(2) yes
Cu N(1) C(1) . . . 120.4(2) yes
Cu N(2) C(3) . . . 120.0(2) yes
Cu N(2) C(4) . . . 106.3(2) yes
C(3) N(2) C(4) . . . 112.2(3) yes
Cu N(3) C(5) . . . 106.1(2) yes
Cu N(3) C(6) . . . 110.6(2) yes
Cu N(3) C(7) . . . 112.2(2) yes
C(5) N(3) C(6) . . . 108.7(3) yes
C(5) N(3) C(7) . . . 108.9(3) yes
C(6) N(3) C(7) . . . 110.2(3) yes
Cu N(4) C(9) . . . 115.1(2) yes
N(1) C(1) C(2) . . . 112.5(3) yes
C(1) C(2) C(3) . . . 113.2(3) yes
N(2) C(3) C(2) . . . 112.1(3) yes
N(2) C(4) C(5) . . . 106.2(3) yes
N(3) C(5) C(4) . . . 109.9(3) yes
N(3) C(7) C(8) . . . 114.6(3) yes
C(7) C(8) C(9) . . . 114.5(3) yes
N(4) C(9) C(8) . . . 112.0(3) yes

loop_
_geom_bond_atom_site_label_1
_geom_bond_site_symmetry_1
_geom_bond_atom_site_label_2
_geom_bond_site_symmetry_2
_geom_bond_distance
_geom_bond_publ_flag
Cu . O(1) . 2.558(3) yes
Cu . O(2) 2_565 2.713(3) yes
Cu . N(1) . 2.026(3) yes
Cu . N(2) . 2.017(3) yes
Cu . N(3) . 2.058(3) yes
Cu . N(4) . 2.011(3) yes
N(1) . C(1) . 1.483(4) yes
N(2) . C(3) . 1.473(4) yes
N(2) . C(4) . 1.491(4) yes
N(3) . C(5) . 1.489(4) yes
N(3) . C(6) . 1.490(4) yes
N(3) . C(7) . 1.497(4) yes
N(4) . C(9) . 1.486(4) yes
C(1) . C(2) . 1.499(5) yes
C(2) . C(3) . 1.519(6) yes
C(4) . C(5) . 1.489(5) yes
C(7) . C(8) . 1.510(6) yes
C(8) . C(9) . 1.512(6) yes
